data_1560442
loop_
_publ_author_name
'Zhao, Hua-Jun'
'Zhong, Xiao-Ai'

_publ_section_title
;
 Synthesis, crystal structure, and optical properties of the
 noncentrosymmetric sulfide Ce 8 Sb 2 S 15
;
_journal_name_full 'Journal of Solid State Chemistry'
_journal_page_first 65
_journal_page_last 69
_journal_paper_doi 10.1016/j.jssc.2017.04.011
_journal_volume 251
_journal_year 2017
_chemical_formula_sum 'Ce8 S15 Sb2'
_chemical_formula_weight 1845.36
_space_group_IT_number 110
_space_group_name_Hall 'I 4bw -2c'
_space_group_name_H-M_alt 'I 41 c d'
_symmetry_cell_setting tetragonal
_symmetry_space_group_name_H-M 'I 41 c d'
_atom_sites_solution_hydrogens .
_atom_sites_solution_primary direct
_atom_sites_solution_secondary difmap
_cell_angle_alpha 90.00
_cell_angle_beta 90.00
_cell_angle_gamma 90.00
_cell_formula_units_Z 8
_cell_length_a 15.7871(6)
_cell_length_b 15.7871(6)
_cell_length_c 19.7992(16)
_cell_measurement_reflns_used 6958
_cell_measurement_temperature 293(2)
_cell_measurement_theta_max 27.4779
_cell_measurement_theta_min 2.5804
_cell_volume 4934.6(5)
_computing_cell_refinement 'Bruker XSCANS'
_computing_data_collection 'Bruker XSCANS'
_computing_data_reduction 'Bruker SHELXTL'
_computing_molecular_graphics 'Bruker SHELXTL'
_computing_publication_material 'Bruker SHELXTL'
_computing_structure_refinement 'SHELXL-97 (Sheldrick, 1997)'
_computing_structure_solution 'SHELXS-97 (Sheldrick, 1990)'
_diffrn_ambient_temperature 293(2)
_diffrn_measured_fraction_theta_full 0.999
_diffrn_measured_fraction_theta_max 0.999
_diffrn_measurement_device_type 'Bruker P4'
_diffrn_measurement_method '\w scans'
_diffrn_radiation_monochromator graphite
_diffrn_radiation_source 'fine-focus sealed tube'
_diffrn_radiation_type MoK\a
_diffrn_radiation_wavelength 0.71073
_diffrn_reflns_av_R_equivalents 0.0446
_diffrn_reflns_av_sigmaI/netI 0.0283
_diffrn_reflns_limit_h_max 20
_diffrn_reflns_limit_h_min -20
_diffrn_reflns_limit_k_max 20
_diffrn_reflns_limit_k_min -20
_diffrn_reflns_limit_l_max 24
_diffrn_reflns_limit_l_min -25
_diffrn_reflns_number 18023
_diffrn_reflns_theta_full 27.48
_diffrn_reflns_theta_max 27.48
_diffrn_reflns_theta_min 2.58
_exptl_absorpt_coefficient_mu 17.836
_exptl_absorpt_correction_T_max 1.0000
_exptl_absorpt_correction_T_min 0.6168
_exptl_absorpt_correction_type multi-scan
_exptl_crystal_colour Red
_exptl_crystal_density_diffrn 4.968
_exptl_crystal_density_method 'not measured'
_exptl_crystal_description Prism
_exptl_crystal_F_000 6448
_exptl_crystal_size_max 0.200
_exptl_crystal_size_mid 0.200
_exptl_crystal_size_min 0.1500
_refine_diff_density_max 0.997
_refine_diff_density_min -1.659
_refine_diff_density_rms 0.341
_refine_ls_abs_structure_details 'Flack H D (1983), Acta Cryst. A39, 876-881'
_refine_ls_abs_structure_Flack 0.00(3)
_refine_ls_extinction_method none
_refine_ls_goodness_of_fit_ref 1.143
_refine_ls_hydrogen_treatment .
_refine_ls_matrix_type full
_refine_ls_number_parameters 115
_refine_ls_number_reflns 2764
_refine_ls_number_restraints 1
_refine_ls_restrained_S_all 1.143
_refine_ls_R_factor_all 0.0225
_refine_ls_R_factor_gt 0.0220
_refine_ls_shift/su_max 0.026
_refine_ls_shift/su_mean 0.004
_refine_ls_structure_factor_coef Fsqd
_refine_ls_weighting_details 'calc w=1/[\s^2^(Fo^2^)+(0.0203P)^2^+0.0000P] where P=(Fo^2^+2Fc^2^)/3'
_refine_ls_weighting_scheme calc
_refine_ls_wR_factor_gt 0.0457
_refine_ls_wR_factor_ref 0.0459
_reflns_number_gt 2730
_reflns_number_total 2764
_reflns_threshold_expression >2sigma(I)
_cod_data_source_file JSSC-2017-251-65.cif
_cod_data_source_block a
_cod_depositor_comments
;
The following automatic conversions were performed:

data item '_exptl_absorpt_correction_type' value 'Multi-scan' was
changed to 'multi-scan' in accordance with the built-in table derived
from the CIF Core dictionary named 'cif_core.dic' version 2.4.5 last
updated on 2014-11-21.

Automatic conversion script
Id: cif_fix_values 8369 2020-08-20 11:38:08Z andrius 
;
_cod_database_code 1560442

loop_
_symmetry_equiv_pos_as_xyz
'x, y, z'
'-x+1/2, -y+1/2, z+1/2'
'-y, x+1/2, z+1/4'
'y+1/2, -x, z+3/4'
'x, -y, z+1/2'
'-x+1/2, y+1/2, z'
'-y, -x+1/2, z+3/4'
'y+1/2, x, z+1/4'
'x+1/2, y+1/2, z+1/2'
'-x+1, -y+1, z+1'
'-y+1/2, x+1, z+3/4'
'y+1, -x+1/2, z+5/4'
'x+1/2, -y+1/2, z+1'
'-x+1, y+1, z+1/2'
'-y+1/2, -x+1, z+5/4'
'y+1, x+1/2, z+3/4'

loop_
_atom_site_label
_atom_site_type_symbol
_atom_site_fract_x
_atom_site_fract_y
_atom_site_fract_z
_atom_site_U_iso_or_equiv
_atom_site_adp_type
_atom_site_occupancy
_atom_site_symmetry_multiplicity
_atom_site_calc_flag
_atom_site_refinement_flags
_atom_site_disorder_assembly
_atom_site_disorder_group
Ce1 Ce 0.35024(2) 0.01890(2) 0.18110(2) 0.01125(10) Uani 1 1 d . . .
Ce2 Ce 0.15448(2) 0.01961(2) 0.06152(2) 0.01060(10) Uani 1 1 d . . .
Ce3 Ce 0.36173(2) 0.29329(2) 0.17915(2) 0.01034(9) Uani 1 1 d . . .
Ce4 Ce 0.14942(2) 0.14240(2) 0.24817(2) 0.00949(8) Uani 1 1 d . . .
Sb1 Sb 0.10280(3) 0.28438(3) 0.09618(3) 0.01151(10) Uani 1 1 d . . .
S1 S 0.03801(11) 0.14754(11) 0.12562(10) 0.0134(4) Uani 1 1 d . . .
S2 S 0.17140(12) 0.47648(11) 0.04233(10) 0.0122(4) Uani 1 1 d . . .
S3 S 0.32675(12) 0.47327(11) 0.19754(10) 0.0115(4) Uani 1 1 d . . .
S4 S 0.33344(12) 0.15695(10) 0.28221(10) 0.0103(4) Uani 1 1 d . . .
S5 S 0.25359(13) 0.15886(9) 0.12218(10) 0.0103(3) Uani 1 1 d . . .
S6 S 0.0000 0.0000 0.00000(17) 0.0121(4) Uani 1 2 d S . .
S7 S 0.15131(11) 0.03674(11) 0.37249(10) 0.0131(4) Uani 1 1 d . . .
S8 S 0.16060(11) 0.32675(12) 0.20895(10) 0.0108(4) Uani 1 1 d . . .

loop_
_atom_site_aniso_label
_atom_site_aniso_U_11
_atom_site_aniso_U_22
_atom_site_aniso_U_33
_atom_site_aniso_U_23
_atom_site_aniso_U_13
_atom_site_aniso_U_12
Ce1 0.01051(18) 0.00981(19) 0.0134(2) 0.00024(18) -0.00154(16) -0.00043(13)
Ce2 0.00996(18) 0.00932(19) 0.0125(2) -0.00011(17) -0.00146(16) 0.00017(13)
Ce3 0.01174(18) 0.00820(17) 0.0111(2) 0.00067(16) -0.00197(15) -0.00065(14)
Ce4 0.0091(2) 0.00917(19) 0.0102(2) -0.00072(16) -0.00002(15) 0.00080(11)
Sb1 0.0108(2) 0.0130(2) 0.0108(2) -0.00163(18) 0.00003(18) -0.00001(17)
S1 0.0095(8) 0.0123(9) 0.0183(11) -0.0032(7) -0.0006(8) 0.0012(6)
S2 0.0129(8) 0.0109(9) 0.0129(11) -0.0015(7) 0.0001(7) 0.0006(6)
S3 0.0121(8) 0.0081(8) 0.0143(11) -0.0003(7) -0.0005(7) 0.0002(6)
S4 0.0108(8) 0.0113(8) 0.0089(10) 0.0013(7) 0.0010(7) -0.0004(6)
S5 0.0103(7) 0.0090(7) 0.0117(8) -0.0016(7) 0.0011(6) -0.0009(7)
S6 0.0090(11) 0.0084(10) 0.0188(13) 0.000 0.000 0.0005(11)
S7 0.0116(9) 0.0109(8) 0.0166(11) -0.0009(8) 0.0015(7) 0.0031(6)
S8 0.0122(8) 0.0105(8) 0.0096(9) -0.0006(7) -0.0014(7) 0.0001(6)

loop_
_atom_type_symbol
_atom_type_description
_atom_type_scat_dispersion_real
_atom_type_scat_dispersion_imag
_atom_type_scat_source
S S 0.1246 0.1234 'International Tables Vol C Tables 4.2.6.8 and 6.1.1.4'
Sb Sb -0.5866 1.5461 'International Tables Vol C Tables 4.2.6.8 and 6.1.1.4'
Ce Ce -0.2486 2.6331 'International Tables Vol C Tables 4.2.6.8 and 6.1.1.4'

loop_
_geom_angle_atom_site_label_1
_geom_angle_atom_site_label_2
_geom_angle_atom_site_label_3
_geom_angle
_geom_angle_site_symmetry_1
_geom_angle_site_symmetry_3
S6 Ce1 S2 123.84(7) 15_544 6_545
S6 Ce1 S3 138.24(6) 15_544 6_545
S2 Ce1 S3 86.24(5) 6_545 6_545
S6 Ce1 S5 136.78(4) 15_544 .
S2 Ce1 S5 74.37(5) 6_545 .
S3 Ce1 S5 74.36(5) 6_545 .
S6 Ce1 S4 79.74(6) 15_544 .
S2 Ce1 S4 144.25(5) 6_545 .
S3 Ce1 S4 91.18(5) 6_545 .
S5 Ce1 S4 70.63(5) . .
S6 Ce1 S7 75.78(5) 15_544 11_544
S2 Ce1 S7 82.02(5) 6_545 11_544
S3 Ce1 S7 142.46(5) 6_545 11_544
S5 Ce1 S7 68.15(5) . 11_544
S4 Ce1 S7 78.55(5) . 11_544
S6 Ce1 S8 81.50(4) 15_544 6_545
S2 Ce1 S8 86.25(5) 6_545 6_545
S3 Ce1 S8 71.52(5) 6_545 6_545
S5 Ce1 S8 141.60(5) . 6_545
S4 Ce1 S8 126.54(6) . 6_545
S7 Ce1 S8 142.27(5) 11_544 6_545
S6 Ce1 Ce2 170.38(5) 15_544 .
S2 Ce1 Ce2 47.07(4) 6_545 .
S3 Ce1 Ce2 45.98(4) 6_545 .
S5 Ce1 Ce2 48.84(4) . .
S4 Ce1 Ce2 109.68(4) . .
S7 Ce1 Ce2 103.66(4) 11_544 .
S8 Ce1 Ce2 93.87(4) 6_545 .
S6 Ce1 Ce4 125.27(6) 15_544 .
S2 Ce1 Ce4 110.12(4) 6_545 .
S3 Ce1 Ce4 46.59(4) 6_545 .
S5 Ce1 Ce4 48.96(4) . .
S4 Ce1 Ce4 48.71(4) . .
S7 Ce1 Ce4 105.36(4) 11_544 .
S8 Ce1 Ce4 112.35(4) 6_545 .
Ce2 Ce1 Ce4 64.284(11) . .
S6 Ce2 S3 119.37(7) . 6_545
S6 Ce2 S2 140.29(6) . 6_545
S3 Ce2 S2 87.93(5) 6_545 6_545
S6 Ce2 S5 137.34(4) . .
S3 Ce2 S5 75.40(5) 6_545 .
S2 Ce2 S5 73.85(5) 6_545 .
S6 Ce2 S4 79.33(4) . 16_444
S3 Ce2 S4 85.92(5) 6_545 16_444
S2 Ce2 S4 74.22(5) 6_545 16_444
S5 Ce2 S4 143.33(5) . 16_444
S6 Ce2 S1 73.74(5) . .
S3 Ce2 S1 80.50(5) 6_545 .
S2 Ce2 S1 143.43(5) 6_545 .
S5 Ce2 S1 69.69(5) . .
S4 Ce2 S1 138.37(5) 16_444 .
S6 Ce2 S8 82.65(6) . 11_544
S3 Ce2 S8 145.59(5) 6_545 11_544
S2 Ce2 S8 89.53(5) 6_545 11_544
S5 Ce2 S8 70.95(5) . 11_544
S4 Ce2 S8 126.16(6) 16_444 11_544
S1 Ce2 S8 81.34(5) . 11_544
S6 Ce2 Ce1 167.24(6) . .
S3 Ce2 Ce1 48.07(4) 6_545 .
S2 Ce2 Ce1 46.88(4) 6_545 .
S5 Ce2 Ce1 48.27(4) . .
S4 Ce2 Ce1 96.01(4) 16_444 .
S1 Ce2 Ce1 103.31(4) . .
S8 Ce2 Ce1 109.41(4) 11_544 .
S6 Ce2 Ce4 129.06(6) . 11_544
S3 Ce2 Ce4 110.44(4) 6_545 11_544
S2 Ce2 Ce4 46.40(4) 6_545 11_544
S5 Ce2 Ce4 47.36(4) . 11_544
S4 Ce2 Ce4 115.51(3) 16_444 11_544
S1 Ce2 Ce4 106.11(3) . 11_544
S8 Ce2 Ce4 48.37(4) 11_544 11_544
Ce1 Ce2 Ce4 63.677(11) . 11_544
S3 Ce3 S2 80.59(5) . 12_454
S3 Ce3 S5 129.74(5) . .
S2 Ce3 S5 141.84(5) 12_454 .
S3 Ce3 S7 151.98(5) . 11_544
S2 Ce3 S7 95.65(5) 12_454 11_544
S5 Ce3 S7 68.00(5) . 11_544
S3 Ce3 S4 84.05(5) . 11_544
S2 Ce3 S4 139.73(5) 12_454 11_544
S5 Ce3 S4 73.94(5) . 11_544
S7 Ce3 S4 81.15(5) 11_544 11_544
S3 Ce3 S4 125.86(5) . .
S2 Ce3 S4 73.07(5) 12_454 .
S5 Ce3 S4 69.97(5) . .
S7 Ce3 S4 78.23(5) 11_544 .
S4 Ce3 S4 143.02(6) 11_544 .
S3 Ce3 S1 85.39(5) . 13_554
S2 Ce3 S1 69.64(5) 12_454 13_554
S5 Ce3 S1 127.01(6) . 13_554
S7 Ce3 S1 67.49(4) 11_544 13_554
S4 Ce3 S1 72.20(5) 11_544 13_554
S4 Ce3 S1 125.35(5) . 13_554
S3 Ce3 S8 68.69(5) . .
S2 Ce3 S8 115.50(5) 12_454 .
S5 Ce3 S8 67.87(5) . .
S7 Ce3 S8 135.42(5) 11_544 .
S4 Ce3 S8 92.61(5) 11_544 .
S4 Ce3 S8 81.30(4) . .
S1 Ce3 S8 151.41(5) 13_554 .
S3 Ce4 S2 111.98(4) 6_545 8_455
S3 Ce4 S5 142.94(6) 6_545 12_454
S2 Ce4 S5 73.13(5) 8_455 12_454
S3 Ce4 S7 76.50(5) 6_545 .
S2 Ce4 S7 81.29(5) 8_455 .
S5 Ce4 S7 67.90(6) 12_454 .
S3 Ce4 S4 91.30(5) 6_545 .
S2 Ce4 S4 146.46(5) 8_455 .
S5 Ce4 S4 73.82(5) 12_454 .
S7 Ce4 S4 81.19(5) . .
S3 Ce4 S1 79.62(5) 6_545 .
S2 Ce4 S1 71.80(5) 8_455 .
S5 Ce4 S1 133.35(5) 12_454 .
S7 Ce4 S1 133.71(4) . .
S4 Ce4 S1 138.60(5) . .
S3 Ce4 S5 73.67(5) 6_545 .
S2 Ce4 S5 138.81(6) 8_455 .
S5 Ce4 S5 127.93(4) 12_454 .
S7 Ce4 S5 137.02(5) . .
S4 Ce4 S5 69.40(6) . .
S1 Ce4 S5 69.28(6) . .
S3 Ce4 S8 142.93(6) 6_545 .
S2 Ce4 S8 88.88(5) 8_455 .
S5 Ce4 S8 71.05(6) 12_454 .
S7 Ce4 S8 138.89(6) . .
S4 Ce4 S8 85.82(4) . .
S1 Ce4 S8 78.46(5) . .
S5 Ce4 S8 70.75(5) . .
S3 Ce4 Ce1 47.16(4) 6_545 .
S2 Ce4 Ce1 158.99(4) 8_455 .
S5 Ce4 Ce1 120.83(3) 12_454 .
S7 Ce4 Ce1 89.62(3) . .
S4 Ce4 Ce1 48.27(3) . .
S1 Ce4 Ce1 102.24(4) . .
S5 Ce4 Ce1 47.42(4) . .
S8 Ce4 Ce1 110.03(4) . .
S3 Ce4 Ce2 156.74(4) 6_545 12_454
S2 Ce4 Ce2 45.46(4) 8_455 12_454
S5 Ce4 Ce2 47.28(3) 12_454 12_454
S7 Ce4 Ce2 101.24(4) . 12_454
S4 Ce4 Ce2 111.39(3) . 12_454
S1 Ce4 Ce2 86.08(4) . 12_454
S5 Ce4 Ce2 118.13(3) . 12_454
S8 Ce4 Ce2 48.59(4) . 12_454
Ce1 Ce4 Ce2 155.554(11) . 12_454
S1 Sb1 S7 86.58(6) . 7_554
S1 Sb1 S8 100.07(7) . .
S7 Sb1 S8 91.55(7) 7_554 .
Sb1 S1 Ce4 88.38(6) . .
Sb1 S1 Ce2 103.60(6) . .
Ce4 S1 Ce2 87.98(5) . .
Sb1 S1 Ce3 100.86(6) . 13_454
Ce4 S1 Ce3 104.86(6) . 13_454
Ce2 S1 Ce3 152.65(6) . 13_454
Ce1 S2 Ce2 86.05(5) 6 6
Ce1 S2 Ce4 92.90(5) 6 16_454
Ce2 S2 Ce4 88.15(5) 6 16_454
Ce1 S2 Ce3 154.73(7) 6 11_544
Ce2 S2 Ce3 93.78(6) 6 11_544
Ce4 S2 Ce3 112.37(7) 16_454 11_544
Ce2 S3 Ce4 94.51(5) 6 6
Ce2 S3 Ce1 85.95(5) 6 6
Ce4 S3 Ce1 86.25(5) 6 6
Ce2 S3 Ce3 96.55(6) 6 .
Ce4 S3 Ce3 157.32(7) 6 .
Ce1 S3 Ce3 114.19(6) 6 .
Ce1 S4 Ce4 83.03(5) . .
Ce1 S4 Ce3 126.99(6) . 12_454
Ce4 S4 Ce3 90.33(5) . 12_454
Ce1 S4 Ce2 91.92(5) . 8
Ce4 S4 Ce2 174.52(7) . 8
Ce3 S4 Ce2 91.04(5) 12_454 8
Ce1 S4 Ce3 93.14(6) . .
Ce4 S4 Ce3 92.66(5) . .
Ce3 S4 Ce3 139.79(6) 12_454 .
Ce2 S4 Ce3 89.72(5) 8 .
Ce1 S5 Ce3 95.11(6) . .
Ce1 S5 Ce2 82.90(4) . .
Ce3 S5 Ce2 176.56(8) . .
Ce1 S5 Ce4 90.20(5) . 11_544
Ce3 S5 Ce4 91.86(5) . 11_544
Ce2 S5 Ce4 85.36(5) . 11_544
Ce1 S5 Ce4 83.62(5) . .
Ce3 S5 Ce4 93.54(6) . .
Ce2 S5 Ce4 89.04(5) . .
Ce4 S5 Ce4 172.13(6) 11_544 .
Ce2 S6 Ce2 127.28(13) . 10_444
Ce2 S6 Ce1 102.775(12) . 16_444
Ce2 S6 Ce1 102.708(13) 10_444 16_444
Ce2 S6 Ce1 102.708(13) . 7_554
Ce2 S6 Ce1 102.775(13) 10_444 7_554
Ce1 S6 Ce1 120.43(12) 16_444 7_554
Sb1 S7 Ce4 109.17(7) 15_544 .
Sb1 S7 Ce3 104.43(6) 15_544 12_454
Ce4 S7 Ce3 91.00(5) . 12_454
Sb1 S7 Ce1 154.09(8) 15_544 12_454
Ce4 S7 Ce1 88.82(5) . 12_454
Ce3 S7 Ce1 93.39(5) 12_454 12_454
Sb1 S8 Ce4 87.16(6) . .
Sb1 S8 Ce2 110.88(6) . 12_454
Ce4 S8 Ce2 83.04(5) . 12_454
Sb1 S8 Ce1 94.76(6) . 6
Ce4 S8 Ce1 171.99(7) . 6
Ce2 S8 Ce1 89.02(5) 12_454 6
Sb1 S8 Ce3 98.61(6) . .
Ce4 S8 Ce3 86.99(5) . .
Ce2 S8 Ce3 148.22(7) 12_454 .
Ce1 S8 Ce3 100.38(5) 6 .

loop_
_geom_bond_atom_site_label_1
_geom_bond_atom_site_label_2
_geom_bond_distance
_geom_bond_site_symmetry_2
Ce1 S6 2.7459(17) 15_544
Ce1 S2 2.849(2) 6_545
Ce1 S3 2.9037(18) 6_545
Ce1 S5 2.9277(18) .
Ce1 S4 2.9710(18) .
Ce1 S7 2.9833(18) 11_544
Ce1 S8 3.0879(19) 6_545
Ce1 Ce2 3.8931(5) .
Ce1 Ce4 3.9516(6) .
Ce2 S6 2.7436(15) .
Ce2 S3 2.806(2) 6_545
Ce2 S2 2.8574(19) 6_545
Ce2 S5 2.9536(17) .
Ce2 S4 2.9961(19) 16_444
Ce2 S1 3.0117(18) .
Ce2 S8 3.0276(19) 11_544
Ce2 Ce4 4.0070(6) 11_544
Ce3 S3 2.9173(18) .
Ce3 S2 2.9350(19) 12_454
Ce3 S5 2.9480(17) .
Ce3 S7 2.9751(18) 11_544
Ce3 S4 2.9921(19) 11_544
Ce3 S4 2.9994(18) .
Ce3 S1 3.1210(18) 13_554
Ce3 S8 3.2725(18) .
Ce4 S3 2.8768(18) 6_545
Ce4 S2 2.9030(18) 8_455
Ce4 S5 2.958(2) 12_454
Ce4 S7 2.974(2) .
Ce4 S4 2.9911(19) .
Ce4 S1 2.998(2) .
Ce4 S5 2.999(2) .
Ce4 S8 3.0174(19) .
Ce4 Ce2 4.0070(6) 12_454
Sb1 S1 2.4603(18) .
Sb1 S7 2.4809(18) 7_554
Sb1 S8 2.503(2) .
S1 Ce3 3.1210(18) 13_454
S2 Ce1 2.849(2) 6
S2 Ce2 2.8574(19) 6
S2 Ce4 2.9030(18) 16_454
S2 Ce3 2.9350(19) 11_544
S3 Ce2 2.806(2) 6
S3 Ce4 2.8768(18) 6
S3 Ce1 2.9037(18) 6
S4 Ce3 2.9921(19) 12_454
S4 Ce2 2.9961(19) 8
S5 Ce4 2.958(2) 11_544
S6 Ce2 2.7436(15) 10_444
S6 Ce1 2.7459(17) 16_444
S6 Ce1 2.7459(17) 7_554
S7 Sb1 2.4809(18) 15_544
S7 Ce3 2.9751(18) 12_454
S7 Ce1 2.9833(18) 12_454
S8 Ce2 3.0276(19) 12_454
S8 Ce1 3.0879(19) 6
